data_7052612
loop_
_publ_author_name
'Lee, Yu Jin'
'Kim, Eun Young'
'Kim, Soo Hyun'
'Jang, Seung Pyo'
'Lee, Tae Geum'
'Kim, Cheal'
'Kim, Sung-Jin'
'Kim, Youngmee'

_publ_section_title
;
 Synthesis, crystal structures, photoluminescence, and catalytic
 reactivity of novel coordination polymers (0-D, 1-D, 2-D to 3-D)
 constructed from cis-1,2-cyclohexanedicarboxylic acid and various
 bipyridyl ligands
;
_journal_issue 4
_journal_name_full 'New Journal of Chemistry'
_journal_page_first 833
_journal_paper_doi 10.1039/c0nj00869a
_journal_volume 35
_journal_year 2011
_chemical_formula_sum 'C28 H34 N2 O10 Zn2'
_chemical_formula_weight 689.31
_chemical_name_systematic
;
?
;
_space_group_IT_number 2
_symmetry_cell_setting triclinic
_symmetry_space_group_name_Hall '-P 1'
_symmetry_space_group_name_H-M 'P -1'
_atom_sites_solution_hydrogens geom
_atom_sites_solution_primary direct
_atom_sites_solution_secondary difmap
_audit_creation_method SHELXTL
_cell_angle_alpha 81.975(3)
_cell_angle_beta 82.195(3)
_cell_angle_gamma 85.397(4)
_cell_formula_units_Z 1
_cell_length_a 6.2142(12)
_cell_length_b 9.4307(18)
_cell_length_c 12.213(3)
_cell_measurement_reflns_used 752
_cell_measurement_temperature 293(2)
_cell_measurement_theta_max 21.11
_cell_measurement_theta_min 2.59
_cell_volume 700.8(3)
_computing_cell_refinement 'Bruker SMART'
_computing_data_collection 'Bruker SMART'
_computing_data_reduction 'Bruker SAINT'
_computing_molecular_graphics 'Bruker SHELXTL'
_computing_publication_material 'Bruker SHELXTL'
_computing_structure_refinement 'SHELXL-97 (Sheldrick, 1997)'
_computing_structure_solution 'SHELXS-97 (Sheldrick, 1990)'
_diffrn_ambient_temperature 293(2)
_diffrn_measured_fraction_theta_full 0.975
_diffrn_measured_fraction_theta_max 0.975
_diffrn_measurement_device_type 'CCD area detector'
_diffrn_measurement_method 'phi and omega scans'
_diffrn_radiation_monochromator graphite
_diffrn_radiation_source 'fine-focus sealed tube'
_diffrn_radiation_type MoK\a
_diffrn_radiation_wavelength 0.71073
_diffrn_reflns_av_R_equivalents 0.2034
_diffrn_reflns_av_sigmaI/netI 0.2067
_diffrn_reflns_limit_h_max 7
_diffrn_reflns_limit_h_min -7
_diffrn_reflns_limit_k_max 6
_diffrn_reflns_limit_k_min -11
_diffrn_reflns_limit_l_max 15
_diffrn_reflns_limit_l_min -14
_diffrn_reflns_number 3955
_diffrn_reflns_theta_full 25.98
_diffrn_reflns_theta_max 25.98
_diffrn_reflns_theta_min 1.70
_exptl_absorpt_coefficient_mu 1.773
_exptl_absorpt_correction_type none
_exptl_crystal_colour colorless
_exptl_crystal_density_diffrn 1.633
_exptl_crystal_density_method 'not measured'
_exptl_crystal_description plate
_exptl_crystal_F_000 356
_exptl_crystal_size_max 0.10
_exptl_crystal_size_mid 0.08
_exptl_crystal_size_min 0.02
_refine_diff_density_max 1.424
_refine_diff_density_min -1.806
_refine_diff_density_rms 0.171
_refine_ls_extinction_method none
_refine_ls_goodness_of_fit_ref 0.952
_refine_ls_hydrogen_treatment mixed
_refine_ls_matrix_type full
_refine_ls_number_parameters 191
_refine_ls_number_reflns 2686
_refine_ls_number_restraints 2
_refine_ls_restrained_S_all 0.952
_refine_ls_R_factor_all 0.1155
_refine_ls_R_factor_gt 0.0595
_refine_ls_shift/su_max 0.000
_refine_ls_shift/su_mean 0.000
_refine_ls_structure_factor_coef Fsqd
_refine_ls_weighting_details 'calc w=1/[\s^2^(Fo^2^)+(0.0505P)^2^+0.0000P] where P=(Fo^2^+2Fc^2^)/3'
_refine_ls_weighting_scheme calc
_refine_ls_wR_factor_gt 0.1132
_refine_ls_wR_factor_ref 0.1485
_reflns_number_gt 1451
_reflns_number_total 2686
_reflns_threshold_expression >2sigma(I)
_cod_data_source_file c0nj00869a.txt
_cod_data_source_block 4
_cod_depositor_comments
;
The following automatic conversions were performed:
'_symmetry_cell_setting' value 'Triclinic' changed to 'triclinic'
according to '/home/saulius/struct/CIF-dictionaries/cif_core.dic'
dictionary named 'cif_core.dic' version 2.4.1 from 2010-06-29.

Automatic conversion script
Id: cif_fix_enum 1555 2011-01-17 13:19:09Z saulius 
;
_cod_original_cell_volume 700.8(2)
_cod_original_sg_symbol_H-M P-1
_cod_database_code 7052612

loop_
_symmetry_equiv_pos_as_xyz
'x, y, z'
'-x, -y, -z'

loop_
_atom_site_label
_atom_site_type_symbol
_atom_site_fract_x
_atom_site_fract_y
_atom_site_fract_z
_atom_site_U_iso_or_equiv
_atom_site_adp_type
_atom_site_occupancy
_atom_site_symmetry_multiplicity
_atom_site_calc_flag
_atom_site_refinement_flags
_atom_site_disorder_assembly
_atom_site_disorder_group
Zn1 Zn 0.52937(13) 0.86709(8) 0.57550(6) 0.0283(3) Uani 1 1 d . . .
O11 O 0.3380(8) 0.7593(5) 0.4962(3) 0.0355(12) Uani 1 1 d . . .
O12 O 0.2858(8) 0.9692(5) 0.3932(3) 0.0383(13) Uani 1 1 d . . .
O13 O -0.2727(8) 1.0348(5) 0.3389(3) 0.0390(13) Uani 1 1 d . . .
O14 O -0.2292(8) 0.8288(5) 0.4509(3) 0.0361(12) Uani 1 1 d . . .
N21 N 0.6339(9) 0.7311(5) 0.7052(4) 0.0294(13) Uani 1 1 d . . .
C1 C 0.2682(12) 0.8362(8) 0.4123(5) 0.0325(17) Uani 1 1 d . . .
C2 C 0.1720(11) 0.7631(7) 0.3318(5) 0.0318(17) Uani 1 1 d . . .
H2 H 0.1094 0.6762 0.3730 0.038 Uiso 1 1 calc R . .
C3 C -0.0111(11) 0.8537(7) 0.2766(5) 0.0294(16) Uani 1 1 d . . .
H3 H -0.0850 0.7870 0.2418 0.035 Uiso 1 1 calc R . .
C4 C 0.0687(12) 0.9699(7) 0.1821(5) 0.0376(18) Uani 1 1 d . . .
H4A H -0.0527 1.0101 0.1431 0.045 Uiso 1 1 calc R . .
H4B H 0.1236 1.0466 0.2136 0.045 Uiso 1 1 calc R . .
C5 C 0.2484(13) 0.9102(9) 0.0990(5) 0.053(2) Uani 1 1 d . . .
H5A H 0.1905 0.8398 0.0619 0.063 Uiso 1 1 calc R . .
H5B H 0.2999 0.9873 0.0427 0.063 Uiso 1 1 calc R . .
C6 C 0.4380(13) 0.8402(8) 0.1592(5) 0.045(2) Uani 1 1 d . . .
H6A H 0.5533 0.8055 0.1058 0.055 Uiso 1 1 calc R . .
H6B H 0.4961 0.9100 0.1967 0.055 Uiso 1 1 calc R . .
C7 C 0.3567(12) 0.7157(8) 0.2439(5) 0.0436(19) Uani 1 1 d . . .
H7A H 0.4772 0.6705 0.2816 0.052 Uiso 1 1 calc R . .
H7B H 0.3045 0.6449 0.2051 0.052 Uiso 1 1 calc R . .
C8 C -0.1789(11) 0.9116(7) 0.3619(5) 0.0285(16) Uani 1 1 d . . .
C21 C 0.8382(13) 0.6731(7) 0.6974(5) 0.0402(19) Uani 1 1 d . . .
H21 H 0.9192 0.6769 0.6273 0.048 Uiso 1 1 calc R . .
C22 C 0.9342(12) 0.6078(8) 0.7885(5) 0.045(2) Uani 1 1 d . . .
H22 H 1.0768 0.5689 0.7792 0.054 Uiso 1 1 calc R . .
C23 C 0.8164(13) 0.6004(8) 0.8949(5) 0.0397(19) Uani 1 1 d . . .
C24 C 0.6066(13) 0.6607(8) 0.9015(5) 0.042(2) Uani 1 1 d . . .
H24 H 0.5216 0.6578 0.9705 0.051 Uiso 1 1 calc R . .
C25 C 0.5210(12) 0.7250(7) 0.8076(5) 0.0352(17) Uani 1 1 d . . .
H25 H 0.3795 0.7659 0.8151 0.042 Uiso 1 1 calc R . .
C26 C 0.9052(13) 0.5349(8) 0.9973(6) 0.053(2) Uani 1 1 d . . .
H26 H 0.8182 0.5439 1.0645 0.063 Uiso 1 1 calc R . .
O1W O 0.2543(13) 0.4770(8) 0.5956(6) 0.0831(19) Uiso 1 1 d D . .
H1WA H 0.389(7) 0.511(9) 0.600(6) 0.100 Uiso 1 1 d D . .
H1WB H 0.172(12) 0.468(10) 0.539(5) 0.100 Uiso 1 1 d D . .

loop_
_atom_site_aniso_label
_atom_site_aniso_U_11
_atom_site_aniso_U_22
_atom_site_aniso_U_33
_atom_site_aniso_U_23
_atom_site_aniso_U_13
_atom_site_aniso_U_12
Zn1 0.0313(5) 0.0315(5) 0.0192(4) 0.0057(3) -0.0064(3) 0.0056(3)
O11 0.042(3) 0.032(3) 0.034(2) -0.001(2) -0.015(2) -0.002(2)
O12 0.048(4) 0.033(3) 0.033(2) -0.002(2) -0.008(2) 0.002(2)
O13 0.038(3) 0.042(3) 0.032(2) 0.000(2) -0.004(2) 0.017(2)
O14 0.043(3) 0.036(3) 0.026(2) 0.001(2) 0.003(2) -0.003(2)
N21 0.038(4) 0.020(3) 0.026(3) 0.007(2) -0.003(3) 0.002(3)
C1 0.033(4) 0.039(5) 0.023(3) -0.001(3) -0.004(3) 0.014(3)
C2 0.030(4) 0.035(4) 0.029(3) 0.002(3) -0.006(3) 0.001(3)
C3 0.027(4) 0.039(4) 0.023(3) -0.004(3) -0.007(3) -0.001(3)
C4 0.037(5) 0.047(5) 0.026(3) 0.004(3) -0.005(3) 0.004(4)
C5 0.047(6) 0.077(6) 0.028(4) 0.002(4) 0.005(4) -0.004(5)
C6 0.037(5) 0.064(6) 0.035(4) -0.018(4) 0.004(3) 0.004(4)
C7 0.042(5) 0.054(5) 0.037(4) -0.013(4) -0.014(4) 0.011(4)
C8 0.021(4) 0.041(4) 0.026(3) -0.008(3) -0.010(3) -0.001(3)
C21 0.049(5) 0.043(5) 0.025(3) 0.002(3) -0.005(3) 0.014(4)
C22 0.030(5) 0.057(5) 0.045(4) 0.005(4) -0.015(4) 0.018(4)
C23 0.041(5) 0.044(5) 0.032(4) 0.010(3) -0.015(3) 0.004(4)
C24 0.050(6) 0.051(5) 0.024(3) 0.005(3) -0.010(3) 0.004(4)
C25 0.032(4) 0.038(4) 0.032(4) 0.006(3) -0.008(3) 0.007(3)
C26 0.063(7) 0.058(6) 0.033(4) 0.006(4) -0.018(4) 0.014(4)

loop_
_atom_type_symbol
_atom_type_description
_atom_type_scat_dispersion_real
_atom_type_scat_dispersion_imag
_atom_type_scat_source
C C 0.0033 0.0016 'International Tables Vol C Tables 4.2.6.8 and 6.1.1.4'
H H 0.0000 0.0000 'International Tables Vol C Tables 4.2.6.8 and 6.1.1.4'
N N 0.0061 0.0033 'International Tables Vol C Tables 4.2.6.8 and 6.1.1.4'
O O 0.0106 0.0060 'International Tables Vol C Tables 4.2.6.8 and 6.1.1.4'
Zn Zn 0.2839 1.4301 'International Tables Vol C Tables 4.2.6.8 and 6.1.1.4'

loop_
_geom_angle_atom_site_label_1
_geom_angle_atom_site_label_2
_geom_angle_atom_site_label_3
_geom_angle
_geom_angle_site_symmetry_1
_geom_angle_site_symmetry_3
_geom_angle_publ_flag
O13 Zn1 O14 160.28(16) 2_576 1_655 ?
O13 Zn1 N21 98.21(19) 2_576 . ?
O14 Zn1 N21 100.6(2) 1_655 . ?
O13 Zn1 O11 93.4(2) 2_576 . ?
O14 Zn1 O11 86.11(18) 1_655 . ?
N21 Zn1 O11 108.58(19) . . ?
O13 Zn1 O12 86.8(2) 2_576 2_676 ?
O14 Zn1 O12 86.91(18) 1_655 2_676 ?
N21 Zn1 O12 91.51(19) . 2_676 ?
O11 Zn1 O12 159.63(15) . 2_676 ?
O13 Zn1 Zn1 79.27(12) 2_576 2_676 ?
O14 Zn1 Zn1 81.05(12) 1_655 2_676 ?
N21 Zn1 Zn1 158.82(16) . 2_676 ?
O11 Zn1 Zn1 92.58(12) . 2_676 ?
O12 Zn1 Zn1 67.41(12) 2_676 2_676 ?
C1 O11 Zn1 112.7(4) . . ?
C1 O12 Zn1 142.4(4) . 2_676 ?
C8 O13 Zn1 129.5(4) . 2_576 ?
C8 O14 Zn1 126.4(4) . 1_455 ?
C21 N21 C25 117.2(5) . . ?
C21 N21 Zn1 120.3(4) . . ?
C25 N21 Zn1 120.5(5) . . ?
O12 C1 O11 122.5(6) . . ?
O12 C1 C2 119.2(5) . . ?
O11 C1 C2 118.2(6) . . ?
C1 C2 C3 114.0(6) . . ?
C1 C2 C7 108.6(6) . . ?
C3 C2 C7 111.5(5) . . ?
C1 C2 H2 107.5 . . ?
C3 C2 H2 107.5 . . ?
C7 C2 H2 107.5 . . ?
C8 C3 C4 112.7(5) . . ?
C8 C3 C2 111.3(5) . . ?
C4 C3 C2 114.4(5) . . ?
C8 C3 H3 105.9 . . ?
C4 C3 H3 105.9 . . ?
C2 C3 H3 105.9 . . ?
C5 C4 C3 111.9(6) . . ?
C5 C4 H4A 109.2 . . ?
C3 C4 H4A 109.2 . . ?
C5 C4 H4B 109.2 . . ?
C3 C4 H4B 109.2 . . ?
H4A C4 H4B 107.9 . . ?
C6 C5 C4 110.3(5) . . ?
C6 C5 H5A 109.6 . . ?
C4 C5 H5A 109.6 . . ?
C6 C5 H5B 109.6 . . ?
C4 C5 H5B 109.6 . . ?
H5A C5 H5B 108.1 . . ?
C7 C6 C5 109.0(6) . . ?
C7 C6 H6A 109.9 . . ?
C5 C6 H6A 109.9 . . ?
C7 C6 H6B 109.9 . . ?
C5 C6 H6B 109.9 . . ?
H6A C6 H6B 108.3 . . ?
C6 C7 C2 112.7(6) . . ?
C6 C7 H7A 109.0 . . ?
C2 C7 H7A 109.0 . . ?
C6 C7 H7B 109.0 . . ?
C2 C7 H7B 109.0 . . ?
H7A C7 H7B 107.8 . . ?
O14 C8 O13 123.7(6) . . ?
O14 C8 C3 116.8(6) . . ?
O13 C8 C3 119.3(5) . . ?
N21 C21 C22 123.0(6) . . ?
N21 C21 H21 118.5 . . ?
C22 C21 H21 118.5 . . ?
C21 C22 C23 119.8(7) . . ?
C21 C22 H22 120.1 . . ?
C23 C22 H22 120.1 . . ?
C24 C23 C22 116.4(6) . . ?
C24 C23 C26 119.7(6) . . ?
C22 C23 C26 123.9(7) . . ?
C25 C24 C23 120.9(6) . . ?
C25 C24 H24 119.5 . . ?
C23 C24 H24 119.5 . . ?
N21 C25 C24 122.6(7) . . ?
N21 C25 H25 118.7 . . ?
C24 C25 H25 118.7 . . ?
C26 C26 C23 126.1(9) 2_767 . ?
C26 C26 H26 116.9 2_767 . ?
C23 C26 H26 116.9 . . ?
H1WA O1W H1WB 136(8) . . ?

loop_
_geom_bond_atom_site_label_1
_geom_bond_atom_site_label_2
_geom_bond_distance
_geom_bond_site_symmetry_2
_geom_bond_publ_flag
Zn1 O13 2.019(5) 2_576 ?
Zn1 O14 2.036(4) 1_655 ?
Zn1 N21 2.038(5) . ?
Zn1 O11 2.041(4) . ?
Zn1 O12 2.102(5) 2_676 ?
Zn1 Zn1 2.9265(15) 2_676 ?
O11 C1 1.275(7) . ?
O12 C1 1.255(7) . ?
O12 Zn1 2.102(5) 2_676 ?
O13 C8 1.270(7) . ?
O13 Zn1 2.019(5) 2_576 ?
O14 C8 1.264(7) . ?
O14 Zn1 2.036(4) 1_455 ?
N21 C21 1.338(9) . ?
N21 C25 1.344(8) . ?
C1 C2 1.488(9) . ?
C2 C3 1.540(8) . ?
C2 C7 1.544(9) . ?
C2 H2 0.9800 . ?
C3 C8 1.498(9) . ?
C3 C4 1.536(8) . ?
C3 H3 0.9800 . ?
C4 C5 1.532(10) . ?
C4 H4A 0.9700 . ?
C4 H4B 0.9700 . ?
C5 C6 1.529(10) . ?
C5 H5A 0.9700 . ?
C5 H5B 0.9700 . ?
C6 C7 1.522(9) . ?
C6 H6A 0.9700 . ?
C6 H6B 0.9700 . ?
C7 H7A 0.9700 . ?
C7 H7B 0.9700 . ?
C21 C22 1.380(8) . ?
C21 H21 0.9300 . ?
C22 C23 1.398(10) . ?
C22 H22 0.9300 . ?
C23 C24 1.376(10) . ?
C23 C26 1.472(9) . ?
C24 C25 1.373(8) . ?
C24 H24 0.9300 . ?
C25 H25 0.9300 . ?
C26 C26 1.308(15) 2_767 ?
C26 H26 0.9300 . ?
O1W H1WA 0.93(5) . ?
O1W H1WB 0.93(7) . ?

loop_
_geom_torsion_atom_site_label_1
_geom_torsion_atom_site_label_2
_geom_torsion_atom_site_label_3
_geom_torsion_atom_site_label_4
_geom_torsion
_geom_torsion_site_symmetry_1
_geom_torsion_site_symmetry_2
_geom_torsion_site_symmetry_3
_geom_torsion_site_symmetry_4
_geom_torsion_publ_flag
O13 Zn1 O11 C1 81.3(4) 2_576 . . . ?
O14 Zn1 O11 C1 -79.0(4) 1_655 . . . ?
N21 Zn1 O11 C1 -178.9(4) . . . . ?
O12 Zn1 O11 C1 -8.7(8) 2_676 . . . ?
Zn1 Zn1 O11 C1 1.9(4) 2_676 . . . ?
O13 Zn1 N21 C21 -159.6(5) 2_576 . . . ?
O14 Zn1 N21 C21 14.5(6) 1_655 . . . ?
O11 Zn1 N21 C21 103.9(5) . . . . ?
O12 Zn1 N21 C21 -72.7(5) 2_676 . . . ?
Zn1 Zn1 N21 C21 -78.2(7) 2_676 . . . ?
O13 Zn1 N21 C25 4.1(5) 2_576 . . . ?
O14 Zn1 N21 C25 178.2(5) 1_655 . . . ?
O11 Zn1 N21 C25 -92.3(5) . . . . ?
O12 Zn1 N21 C25 91.1(5) 2_676 . . . ?
Zn1 Zn1 N21 C25 85.6(7) 2_676 . . . ?
Zn1 O12 C1 O11 23.9(11) 2_676 . . . ?
Zn1 O12 C1 C2 -153.2(5) 2_676 . . . ?
Zn1 O11 C1 O12 -11.3(8) . . . . ?
Zn1 O11 C1 C2 165.8(5) . . . . ?
O12 C1 C2 C3 -35.0(9) . . . . ?
O11 C1 C2 C3 147.8(6) . . . . ?
O12 C1 C2 C7 89.9(7) . . . . ?
O11 C1 C2 C7 -87.3(7) . . . . ?
C1 C2 C3 C8 -51.0(8) . . . . ?
C7 C2 C3 C8 -174.4(6) . . . . ?
C1 C2 C3 C4 78.1(7) . . . . ?
C7 C2 C3 C4 -45.3(7) . . . . ?
C8 C3 C4 C5 177.1(6) . . . . ?
C2 C3 C4 C5 48.7(8) . . . . ?
C3 C4 C5 C6 -56.4(8) . . . . ?
C4 C5 C6 C7 61.5(8) . . . . ?
C5 C6 C7 C2 -59.4(8) . . . . ?
C1 C2 C7 C6 -75.3(7) . . . . ?
C3 C2 C7 C6 51.1(8) . . . . ?
Zn1 O14 C8 O13 1.5(9) 1_455 . . . ?
Zn1 O14 C8 C3 -173.5(4) 1_455 . . . ?
Zn1 O13 C8 O14 -3.8(10) 2_576 . . . ?
Zn1 O13 C8 C3 171.1(4) 2_576 . . . ?
C4 C3 C8 O14 -169.5(5) . . . . ?
C2 C3 C8 O14 -39.5(8) . . . . ?
C4 C3 C8 O13 15.3(9) . . . . ?
C2 C3 C8 O13 145.2(6) . . . . ?
C25 N21 C21 C22 0.5(10) . . . . ?
Zn1 N21 C21 C22 164.8(5) . . . . ?
N21 C21 C22 C23 0.0(11) . . . . ?
C21 C22 C23 C24 0.0(11) . . . . ?
C21 C22 C23 C26 -179.2(7) . . . . ?
C22 C23 C24 C25 -0.4(11) . . . . ?
C26 C23 C24 C25 178.7(7) . . . . ?
C21 N21 C25 C24 -1.0(10) . . . . ?
Zn1 N21 C25 C24 -165.2(5) . . . . ?
C23 C24 C25 N21 1.0(11) . . . . ?
C24 C23 C26 C26 174.8(11) . . . 2_767 ?
C22 C23 C26 C26 -6.1(16) . . . 2_767 ?
